data_4075475
loop_
_publ_author_name
'Gottfriedsen, Jochen'
'Blaurock, Steffen'

_publ_section_title
;
 The First Carbene Complex of a Diorganoberyllium:&#x00A0; Synthesis and
 Structural Characterization of Ph2Be(i-Pr-carbene) and Ph2Be(n-Bu2O)
;
_journal_issue 15
_journal_name_full Organometallics
_journal_page_first 3784
_journal_paper_doi 10.1021/om0603114
_journal_volume 25
_journal_year 2006
_chemical_formula_sum 'C20 H28 Be O'
_chemical_formula_weight 293.43
_chemical_name_systematic
; 
 ? 
;
_space_group_IT_number 14
_symmetry_cell_setting monoclinic
_symmetry_space_group_name_Hall '-P 2ybc'
_symmetry_space_group_name_H-M 'P 1 21/c 1'
_atom_sites_solution_hydrogens geom
_atom_sites_solution_primary direct
_atom_sites_solution_secondary difmap
_audit_creation_method SHELXL-97
_cell_angle_alpha 90.00
_cell_angle_beta 103.118(2)
_cell_angle_gamma 90.00
_cell_formula_units_Z 4
_cell_length_a 9.4993(9)
_cell_length_b 10.5282(10)
_cell_length_c 18.7174(18)
_cell_measurement_reflns_used 121
_cell_measurement_temperature 200(2)
_cell_measurement_theta_max 28.29
_cell_measurement_theta_min 3.31
_cell_volume 1823.1(3)
_computing_cell_refinement 'Bruker SAINT'
_computing_data_collection 'Bruker SMART'
_computing_data_reduction 'Bruker SAINT'
_computing_molecular_graphics 'Bruker SHELXTL PLUS'
_computing_publication_material 'Bruker SHELXTL PLUS'
_computing_structure_refinement 'SHELXL-97 (Sheldrick, 1997)'
_computing_structure_solution 'SHELXS-97 (Sheldrick, 1990)'
_diffrn_ambient_temperature 293(2)
_diffrn_measured_fraction_theta_full 0.940
_diffrn_measured_fraction_theta_max 0.940
_diffrn_measurement_device_type 'Bruker CCD SMART'
_diffrn_measurement_method 'omega-, phi-scans'
_diffrn_radiation_monochromator graphite
_diffrn_radiation_source 'fine-focus sealed tube'
_diffrn_radiation_type MoK\a
_diffrn_radiation_wavelength 0.71073
_diffrn_reflns_av_R_equivalents 0.0409
_diffrn_reflns_av_sigmaI/netI 0.0613
_diffrn_reflns_limit_h_max 12
_diffrn_reflns_limit_h_min -12
_diffrn_reflns_limit_k_max 11
_diffrn_reflns_limit_k_min -13
_diffrn_reflns_limit_l_max 23
_diffrn_reflns_limit_l_min -24
_diffrn_reflns_number 12185
_diffrn_reflns_theta_full 28.29
_diffrn_reflns_theta_max 28.29
_diffrn_reflns_theta_min 3.31
_exptl_absorpt_coefficient_mu 0.062
_exptl_absorpt_correction_T_max 0.9877
_exptl_absorpt_correction_T_min 0.9816
_exptl_absorpt_correction_type empirical
_exptl_crystal_colour colorless
_exptl_crystal_density_diffrn 1.069
_exptl_crystal_density_method 'not measured'
_exptl_crystal_description platelet
_exptl_crystal_F_000 640
_exptl_crystal_size_max 0.30
_exptl_crystal_size_mid 0.20
_exptl_crystal_size_min 0.20
_refine_diff_density_max 0.259
_refine_diff_density_min -0.214
_refine_diff_density_rms 0.038
_refine_ls_extinction_method none
_refine_ls_goodness_of_fit_ref 1.000
_refine_ls_hydrogen_treatment refall
_refine_ls_matrix_type full
_refine_ls_number_parameters 311
_refine_ls_number_reflns 4258
_refine_ls_number_restraints 0
_refine_ls_restrained_S_all 1.000
_refine_ls_R_factor_all 0.0905
_refine_ls_R_factor_gt 0.0515
_refine_ls_shift/su_max 0.004
_refine_ls_shift/su_mean 0.001
_refine_ls_structure_factor_coef Fsqd
_refine_ls_weighting_details 'calc w=1/[\s^2^(Fo^2^)+(0.0838P)^2^+0.0000P] where P=(Fo^2^+2Fc^2^)/3'
_refine_ls_weighting_scheme calc
_refine_ls_wR_factor_gt 0.1284
_refine_ls_wR_factor_ref 0.1485
_reflns_number_gt 2757
_reflns_number_total 4258
_reflns_threshold_expression >2sigma(I)
_cod_data_source_file om0603114si20060509_120115.cif
_cod_data_source_block c42
_cod_original_sg_symbol_H-M P2(1)/c
_cod_database_code 4075475

loop_
_symmetry_equiv_pos_as_xyz
'x, y, z'
'-x, y+1/2, -z+1/2'
'-x, -y, -z'
'x, -y-1/2, z-1/2'

loop_
_atom_site_label
_atom_site_type_symbol
_atom_site_fract_x
_atom_site_fract_y
_atom_site_fract_z
_atom_site_U_iso_or_equiv
_atom_site_adp_type
_atom_site_occupancy
_atom_site_symmetry_multiplicity
_atom_site_calc_flag
Be1 Be 0.8928(2) 0.75828(19) 0.29980(10) 0.0327(4) Uani 1 1 d
O1 O 0.78823(10) 0.82733(9) 0.22809(5) 0.0340(3) Uani 1 1 d
C1 C 0.81052(14) 0.65184(14) 0.34817(8) 0.0307(3) Uani 1 1 d
C2 C 0.66536(16) 0.66064(15) 0.35280(8) 0.0353(4) Uani 1 1 d
C3 C 0.60367(18) 0.58086(17) 0.39651(9) 0.0434(4) Uani 1 1 d
C4 C 0.6859(2) 0.48690(18) 0.43711(9) 0.0484(5) Uani 1 1 d
C5 C 0.82860(19) 0.47338(16) 0.43406(9) 0.0433(4) Uani 1 1 d
C6 C 0.88877(17) 0.55506(15) 0.39128(8) 0.0350(4) Uani 1 1 d
C7 C 1.07395(15) 0.80418(14) 0.31885(8) 0.0337(3) Uani 1 1 d
C8 C 1.14526(16) 0.85340(14) 0.26738(9) 0.0362(4) Uani 1 1 d
C9 C 1.28988(17) 0.88988(16) 0.28463(10) 0.0422(4) Uani 1 1 d
C10 C 1.36943(17) 0.87624(17) 0.35570(11) 0.0476(5) Uani 1 1 d
C11 C 1.30473(18) 0.82742(18) 0.40860(10) 0.0487(5) Uani 1 1 d
C12 C 1.15996(16) 0.79229(16) 0.39044(9) 0.0409(4) Uani 1 1 d
C13 C 0.66778(16) 0.76062(18) 0.17965(8) 0.0381(4) Uani 1 1 d
C14 C 0.69274(17) 0.74329(19) 0.10360(9) 0.0421(4) Uani 1 1 d
C15 C 0.83214(18) 0.67550(19) 0.10142(9) 0.0434(4) Uani 1 1 d
C16 C 0.8477(3) 0.6499(3) 0.02419(11) 0.0639(6) Uani 1 1 d
C17 C 0.79153(18) 0.96388(15) 0.21424(9) 0.0384(4) Uani 1 1 d
C18 C 0.70863(17) 1.03666(16) 0.26005(9) 0.0388(4) Uani 1 1 d
C19 C 0.78002(19) 1.03690(19) 0.34102(10) 0.0454(4) Uani 1 1 d
C20 C 0.7100(3) 1.1272(2) 0.38489(14) 0.0583(5) Uani 1 1 d
H2 H 0.6034(16) 0.7253(16) 0.3236(9) 0.040(4) Uiso 1 1 d
H3 H 0.504(2) 0.5926(17) 0.3984(9) 0.053(5) Uiso 1 1 d
H4 H 0.6426(19) 0.4332(17) 0.4680(9) 0.053(5) Uiso 1 1 d
H5 H 0.8903(18) 0.4086(17) 0.4602(9) 0.048(5) Uiso 1 1 d
H6 H 0.9903(18) 0.5439(15) 0.3919(8) 0.042(4) Uiso 1 1 d
H8 H 1.0920(16) 0.8585(16) 0.2156(9) 0.041(4) Uiso 1 1 d
H9 H 1.3341(18) 0.9226(17) 0.2461(9) 0.048(5) Uiso 1 1 d
H10 H 1.470(2) 0.9057(17) 0.3683(9) 0.056(5) Uiso 1 1 d
H11 H 1.3624(17) 0.8157(16) 0.4603(10) 0.050(5) Uiso 1 1 d
H12 H 1.1137(16) 0.7619(16) 0.4286(9) 0.038(4) Uiso 1 1 d
H13A H 0.5790(18) 0.8097(16) 0.1825(9) 0.044(5) Uiso 1 1 d
H13B H 0.6635(17) 0.6752(17) 0.2035(9) 0.045(5) Uiso 1 1 d
H14A H 0.6870(17) 0.8234(18) 0.0765(10) 0.049(5) Uiso 1 1 d
H14B H 0.6061(18) 0.6909(17) 0.0758(9) 0.047(5) Uiso 1 1 d
H15A H 0.9148(19) 0.7277(18) 0.1292(10) 0.055(5) Uiso 1 1 d
H15B H 0.8352(18) 0.5986(19) 0.1290(10) 0.055(5) Uiso 1 1 d
H16A H 0.764(2) 0.597(2) -0.0020(12) 0.085(7) Uiso 1 1 d
H16B H 0.846(2) 0.728(2) -0.0029(13) 0.085(8) Uiso 1 1 d
H16C H 0.937(2) 0.602(2) 0.0242(11) 0.085(7) Uiso 1 1 d
H17A H 0.7465(16) 0.9764(15) 0.1609(9) 0.042(4) Uiso 1 1 d
H17B H 0.8930(18) 0.9869(15) 0.2261(8) 0.041(4) Uiso 1 1 d
H18A H 0.6102(19) 1.0031(16) 0.2531(9) 0.047(5) Uiso 1 1 d
H18B H 0.7054(18) 1.126(2) 0.2418(10) 0.060(5) Uiso 1 1 d
H19A H 0.778(2) 0.950(2) 0.3619(11) 0.064(6) Uiso 1 1 d
H19B H 0.880(2) 1.0624(18) 0.3452(10) 0.067(6) Uiso 1 1 d
H20A H 0.608(2) 1.102(2) 0.3825(12) 0.081(7) Uiso 1 1 d
H20B H 0.707(2) 1.210(3) 0.3669(13) 0.089(8) Uiso 1 1 d
H20C H 0.760(3) 1.124(2) 0.4368(15) 0.102(9) Uiso 1 1 d

loop_
_atom_site_aniso_label
_atom_site_aniso_U_11
_atom_site_aniso_U_22
_atom_site_aniso_U_33
_atom_site_aniso_U_23
_atom_site_aniso_U_13
_atom_site_aniso_U_12
Be1 0.0336(10) 0.0331(11) 0.0323(10) -0.0007(8) 0.0091(7) 0.0021(8)
O1 0.0348(6) 0.0318(6) 0.0326(6) 0.0015(4) 0.0022(4) -0.0012(4)
C1 0.0332(8) 0.0311(8) 0.0267(7) -0.0039(6) 0.0044(6) -0.0024(6)
C2 0.0357(8) 0.0379(9) 0.0314(8) -0.0024(7) 0.0055(6) 0.0000(6)
C3 0.0380(9) 0.0538(11) 0.0401(9) -0.0052(8) 0.0124(7) -0.0100(7)
C4 0.0608(12) 0.0472(11) 0.0380(9) 0.0033(8) 0.0127(8) -0.0193(8)
C5 0.0547(11) 0.0378(10) 0.0336(8) 0.0035(7) 0.0021(7) -0.0017(7)
C6 0.0353(9) 0.0359(9) 0.0318(8) -0.0014(7) 0.0034(6) -0.0006(6)
C7 0.0308(7) 0.0307(8) 0.0392(8) 0.0017(6) 0.0071(6) 0.0025(6)
C8 0.0354(8) 0.0322(8) 0.0420(9) 0.0017(7) 0.0110(7) 0.0020(6)
C9 0.0390(9) 0.0320(9) 0.0614(11) -0.0006(8) 0.0236(8) 0.0006(6)
C10 0.0281(8) 0.0411(10) 0.0729(13) -0.0089(9) 0.0103(8) -0.0013(7)
C11 0.0370(9) 0.0545(12) 0.0490(11) -0.0027(9) -0.0019(8) 0.0008(7)
C12 0.0348(8) 0.0467(10) 0.0401(9) 0.0034(8) 0.0061(7) 0.0004(7)
C13 0.0324(8) 0.0439(10) 0.0346(8) 0.0001(7) 0.0003(6) -0.0037(7)
C14 0.0436(9) 0.0484(11) 0.0303(8) 0.0025(8) 0.0000(7) -0.0012(8)
C15 0.0480(10) 0.0458(11) 0.0353(9) -0.0002(8) 0.0072(7) -0.0007(8)
C16 0.0796(16) 0.0728(17) 0.0423(11) -0.0038(11) 0.0203(10) 0.0057(13)
C17 0.0411(9) 0.0331(9) 0.0404(9) 0.0098(7) 0.0078(7) -0.0011(6)
C18 0.0356(9) 0.0310(9) 0.0480(10) 0.0055(7) 0.0056(7) 0.0003(6)
C19 0.0427(10) 0.0451(11) 0.0470(10) -0.0043(8) 0.0070(8) 0.0035(7)
C20 0.0664(14) 0.0466(13) 0.0643(14) -0.0080(11) 0.0200(11) 0.0037(9)

loop_
_atom_type_symbol
_atom_type_description
_atom_type_scat_dispersion_real
_atom_type_scat_dispersion_imag
_atom_type_scat_source
C C 0.0033 0.0016 'International Tables Vol C Tables 4.2.6.8 and 6.1.1.4'
H H 0.0000 0.0000 'International Tables Vol C Tables 4.2.6.8 and 6.1.1.4'
Be Be 0.0005 0.0002 'International Tables Vol C Tables 4.2.6.8 and 6.1.1.4'
O O 0.0106 0.0060 'International Tables Vol C Tables 4.2.6.8 and 6.1.1.4'

loop_
_geom_angle_atom_site_label_1
_geom_angle_atom_site_label_2
_geom_angle_atom_site_label_3
_geom_angle
O1 Be1 C1 116.80(12)
O1 Be1 C7 115.40(13)
C1 Be1 C7 127.79(13)
C17 O1 C13 113.96(12)
C17 O1 Be1 123.04(12)
C13 O1 Be1 122.26(12)
C6 C1 C2 114.32(14)
C6 C1 Be1 121.78(13)
C2 C1 Be1 123.70(13)
C3 C2 C1 123.16(15)
C3 C2 H2 117.9(9)
C1 C2 H2 119.0(9)
C4 C3 C2 119.75(16)
C4 C3 H3 120.7(11)
C2 C3 H3 119.5(11)
C5 C4 C3 119.46(16)
C5 C4 H4 121.4(11)
C3 C4 H4 119.1(11)
C4 C5 C6 119.97(16)
C4 C5 H5 123.1(11)
C6 C5 H5 116.9(11)
C5 C6 C1 123.32(15)
C5 C6 H6 117.3(9)
C1 C6 H6 119.4(10)
C8 C7 C12 114.96(14)
C8 C7 Be1 124.88(13)
C12 C7 Be1 120.16(14)
C9 C8 C7 123.35(16)
C9 C8 H8 118.1(9)
C7 C8 H8 118.5(9)
C10 C9 C8 119.38(16)
C10 C9 H9 121.0(10)
C8 C9 H9 119.6(10)
C11 C10 C9 119.70(15)
C11 C10 H10 120.9(10)
C9 C10 H10 119.4(10)
C10 C11 C12 120.10(17)
C10 C11 H11 120.2(10)
C12 C11 H11 119.7(10)
C11 C12 C7 122.51(17)
C11 C12 H12 119.6(9)
C7 C12 H12 117.8(9)
O1 C13 C14 111.95(13)
O1 C13 H13A 105.6(9)
C14 C13 H13A 115.3(9)
O1 C13 H13B 104.9(9)
C14 C13 H13B 110.0(10)
H13A C13 H13B 108.5(13)
C13 C14 C15 114.15(13)
C13 C14 H14A 112.6(11)
C15 C14 H14A 109.8(10)
C13 C14 H14B 105.2(9)
C15 C14 H14B 109.8(9)
H14A C14 H14B 104.8(13)
C16 C15 C14 112.72(16)
C16 C15 H15A 111.1(11)
C14 C15 H15A 108.3(11)
C16 C15 H15B 111.6(11)
C14 C15 H15B 107.7(10)
H15A C15 H15B 105.1(15)
C15 C16 H16A 109.1(13)
C15 C16 H16B 110.9(14)
H16A C16 H16B 107.5(18)
C15 C16 H16C 111.2(12)
H16A C16 H16C 107.5(19)
H16B C16 H16C 110.4(19)
O1 C17 C18 111.46(13)
O1 C17 H17A 106.5(9)
C18 C17 H17A 110.0(9)
O1 C17 H17B 105.4(10)
C18 C17 H17B 111.4(9)
H17A C17 H17B 111.9(13)
C17 C18 C19 113.54(14)
C17 C18 H18A 110.4(10)
C19 C18 H18A 109.3(10)
C17 C18 H18B 105.3(11)
C19 C18 H18B 108.3(11)
H18A C18 H18B 109.9(14)
C20 C19 C18 113.21(16)
C20 C19 H19A 108.3(11)
C18 C19 H19A 110.3(11)
C20 C19 H19B 109.1(11)
C18 C19 H19B 106.7(11)
H19A C19 H19B 109.1(16)
C19 C20 H20A 110.8(13)
C19 C20 H20B 112.0(16)
H20A C20 H20B 106.1(19)
C19 C20 H20C 109.9(15)
H20A C20 H20C 106.7(19)
H20B C20 H20C 111(2)

loop_
_geom_bond_atom_site_label_1
_geom_bond_atom_site_label_2
_geom_bond_distance
Be1 O1 1.647(2)
Be1 C1 1.734(2)
Be1 C7 1.745(2)
O1 C17 1.4624(18)
O1 C13 1.4675(17)
C1 C6 1.403(2)
C1 C2 1.404(2)
C2 C3 1.391(2)
C2 H2 0.981(16)
C3 C4 1.377(3)
C3 H3 0.966(18)
C4 C5 1.377(3)
C4 H4 0.965(18)
C5 C6 1.384(2)
C5 H5 0.958(17)
C6 H6 0.969(16)
C7 C8 1.397(2)
C7 C12 1.408(2)
C8 C9 1.392(2)
C8 H8 0.988(16)
C9 C10 1.380(2)
C9 H9 0.976(18)
C10 C11 1.378(3)
C10 H10 0.977(19)
C11 C12 1.390(2)
C11 H11 1.006(17)
C12 H12 0.974(17)
C13 C14 1.506(2)
C13 H13A 1.001(17)
C13 H13B 1.009(17)
C14 C15 1.513(2)
C14 H14A 0.980(19)
C14 H14B 1.028(17)
C15 C16 1.510(3)
C15 H15A 1.002(18)
C15 H15B 0.96(2)
C16 H16A 1.00(2)
C16 H16B 0.97(3)
C16 H16C 0.99(2)
C17 C18 1.500(2)
C17 H17A 1.002(17)
C17 H17B 0.969(16)
C18 C19 1.513(2)
C18 H18A 0.981(17)
C18 H18B 1.00(2)
C19 C20 1.506(3)
C19 H19A 1.00(2)
C19 H19B 0.98(2)
C20 H20A 0.99(2)
C20 H20B 0.93(3)
C20 H20C 0.98(3)
